data_2310794
loop_
_publ_author_name
'St\"oger, Berthold'
'Weil, Matthias'
'Du\<sek, Michal'

_publ_section_title
;
 The \a &#x2194; \b phase transitions of Zn2P2O7 revisited: existence of
 an additional intermediate phase with an incommensurately modulated
 structure.
;
_journal_coden_ASTM ACSBDA
_journal_issue 3
_journal_name_full
;
 Acta Crystallographica, Section B: Structural Science, Crystal Engineering
 and Materials
;
_journal_page_first 539
_journal_page_last 554
_journal_paper_doi 10.1107/S205252061401049X
_journal_volume 70
_journal_year 2014
_chemical_formula_sum 'O7 P2 Zn2'
_chemical_formula_weight 304.7
_chemical_name_common 'zinc pyrophosphate'
_chemical_name_systematic 'zinc(II) diphosphate(V)'
_space_group_IT_number 12
_space_group_ssg_name C2/m(\a0\g)0s
_symmetry_cell_setting monoclinic
_symmetry_space_group_name_Hall '-C 2y'
_symmetry_space_group_name_H-M 'C 1 2/m 1'
_cell_angle_alpha 90
_cell_angle_beta 105.3869(17)
_cell_angle_gamma 90
_cell_formula_units_Z 2
_cell_length_a 6.6011(2)
_cell_length_b 8.2839(3)
_cell_length_c 4.5266(2)
_cell_measurement_reflns_used 4377
_cell_measurement_temperature 450
_cell_measurement_theta_max 45.3
_cell_measurement_theta_min 4.0
_cell_modulation_dimension 1
_cell_volume 238.655(16)
_computing_cell_refinement 'SAINT-Plus (Bruker, 2012)'
_computing_data_collection 'APEX2 (Bruker, 2012)'
_computing_data_reduction 'SAINT-Plus (Bruker, 2012)'
_computing_molecular_graphics 'ATOMS (Dowty, 2006)'
_computing_structure_refinement 'JANA2006 (Pet\<r\'i\<cek, et al., 2006)'
_computing_structure_solution 'by isomorphous structure methods'
_diffrn_ambient_temperature 450
_diffrn_measured_fraction_theta_full 1
_diffrn_measured_fraction_theta_max 1
_diffrn_measurement_device 'four-cycle diffractometer'
_diffrn_measurement_device_type 'Bruker KAPPA APEX II CCD'
_diffrn_measurement_method '\w and \f scans'
_diffrn_radiation_monochromator graphite
_diffrn_radiation_probe x-ray
_diffrn_radiation_source 'X-ray tube'
_diffrn_radiation_type 'Mo K\a'
_diffrn_radiation_wavelength 0.71073
_diffrn_reflns_av_R_equivalents 0.0257
_diffrn_reflns_av_unetI/netI 0.0323
_diffrn_reflns_limit_h_max 13
_diffrn_reflns_limit_h_min -13
_diffrn_reflns_limit_index_m_1_max 2
_diffrn_reflns_limit_index_m_1_min -2
_diffrn_reflns_limit_k_max 16
_diffrn_reflns_limit_k_min -16
_diffrn_reflns_limit_l_max 5
_diffrn_reflns_limit_l_min -9
_diffrn_reflns_number 13609
_diffrn_reflns_theta_full 45.36
_diffrn_reflns_theta_max 45.36
_diffrn_reflns_theta_min 2.05
_exptl_absorpt_coefficient_mu 10.7
_exptl_absorpt_correction_T_max 0.60
_exptl_absorpt_correction_T_min 0.025
_exptl_absorpt_correction_type multi-scan
_exptl_absorpt_process_details SADABS
_exptl_crystal_colour 'translucent colourless'
_exptl_crystal_density_diffrn 4.2388
_exptl_crystal_description rod
_exptl_crystal_F_000 292
_exptl_crystal_size_max 0.42
_exptl_crystal_size_mid 0.30
_exptl_crystal_size_min 0.06
_refine_diff_density_max 0.81
_refine_diff_density_min -0.82
_refine_ls_extinction_coef 2610(90)
_refine_ls_extinction_method 'B-C type 1 Gaussian isotropic (Becker & Coppens, 1974)'
_refine_ls_goodness_of_fit_gt 1.97
_refine_ls_goodness_of_fit_ref 1.22
_refine_ls_number_constraints 1
_refine_ls_number_parameters 143
_refine_ls_number_reflns 5061
_refine_ls_number_restraints 0
_refine_ls_R_factor_all 0.1015
_refine_ls_R_factor_gt 0.0287
_refine_ls_shift/su_max 0.0408
_refine_ls_shift/su_mean 0.0061
_refine_ls_structure_factor_coef F
_refine_ls_weighting_details w=1/(\s^2^(F)+0.0001F^2^)
_refine_ls_weighting_scheme sigma
_refine_ls_wR_factor_gt 0.0424
_refine_ls_wR_factor_ref 0.0475
_reflns_number_gt 1643
_reflns_number_total 5061
_reflns_threshold_expression I>3\s(I)
_cod_data_source_file xk5017sup1.cif
_cod_data_source_block alpha2_zn2p2o7_450
_cod_database_code 2310794
_publcif_datablock.id {9af13820-294b-4caf-b3ab-8b7098c72c25}

loop_
_space_group_symop_id
_space_group_symop_operation_xyz
1 x,y,z
2 -x,y,-z
3 x+0.5,y+0.5,z
4 -x+0.5,y+0.5,-z
5 -x,-y,-z
6 x,-y,z
7 -x+0.5,-y+0.5,-z
8 x+0.5,-y+0.5,z

loop_
_space_group_symop_ssg_id
_space_group_symop_ssg_operation_algebraic
1 x1,x2,x3,x4
2 -x1,x2,-x3,-x4+1/2
3 -x1,-x2,-x3,-x4
4 x1,-x2,x3,x4+1/2
5 x1+1/2,x2+1/2,x3,x4
6 -x1+1/2,x2+1/2,-x3,-x4+1/2
7 -x1+1/2,-x2+1/2,-x3,-x4
8 x1+1/2,-x2+1/2,x3,x4+1/2

loop_
_atom_site_label
_atom_site_type_symbol
_atom_site_fract_x
_atom_site_fract_y
_atom_site_fract_z
_atom_site_adp_type
_atom_site_U_iso_or_equiv
_atom_site_site_symmetry_multiplicity
_atom_site_occupancy
_atom_site_calc_flag
Zn Zn 0.5 0.18982(3) 1 Uani 0.02042(11) 4 1 d
P P 0.78911(3) 0 0.59073(4) Uani 0.00965(5) 4 1 d
O1 O 0.62120(8) 0 0.28642(13) Uani 0.01136(11) 4 1 d
O2 O 1 -0.068(3) 0.5 Uani 0.009(2) 4 0.050(3) d
O2' O 1 -0.0281(6) 0.5 Uani 0.0337(17) 4 0.450(3) d
O3 O 0.78150(10) -0.15154(6) 0.77508(12) Uani 0.02031(14) 8 1 d

loop_
_atom_site_aniso_label
_atom_site_aniso_type_symbol
_atom_site_aniso_U_11
_atom_site_aniso_U_22
_atom_site_aniso_U_33
_atom_site_aniso_U_12
_atom_site_aniso_U_13
_atom_site_aniso_U_23
Zn Zn 0.02518(18) 0.00904(5) 0.0185(3) 0 -0.00906(10) 0
P P 0.00785(7) 0.01289(8) 0.00750(7) 0 0.00081(5) 0
O1 O 0.01101(17) 0.01278(19) 0.00846(17) 0 -0.00059(13) 0
O2 O 0.001(2) 0.004(5) 0.023(4) 0 0.004(2) 0
O2' O 0.0116(5) 0.046(5) 0.0470(12) 0 0.0141(6) 0
O3 O 0.0309(3) 0.01222(17) 0.01455(18) 0.00677(16) 0.00043(18) 0.00303(13)

loop_
_atom_site_displace_Fourier_atom_site_label
_atom_site_displace_Fourier_axis
_atom_site_displace_Fourier_wave_vector_seq_id
_atom_site_displace_Fourier_param_cos
_atom_site_displace_Fourier_param_sin
P x 1 0 0
P y 1 -0.00173(3) -0.00268(3)
P z 1 0 0
P x 2 -0.00020(12) -0.00056(12)
P y 2 0 0
P z 2 0.0002(2) 0.0008(2)
O1 x 1 0 0
O1 y 1 -0.00077(8) 0.00181(8)
O1 z 1 0 0
O1 x 2 0.0001(3) 0.0002(3)
O1 y 2 0 0
O1 z 2 -0.0007(5) -0.0007(6)
O3 x 1 0.00241(11) -0.00617(10)
O3 y 1 -0.00018(6) -0.00169(6)
O3 z 1 0.00131(13) 0.00182(13)
O3 x 2 0.0027(3) 0.0032(3)
O3 y 2 -0.0001(2) -0.0005(2)
O3 z 2 -0.0012(4) -0.0012(5)

loop_
_atom_site_Fourier_wave_vector_seq_id
_jana_atom_site_fourier_wave_vector_q1_coeff
1 1
2 2
3 3

loop_
_atom_site_occ_special_func_atom_site_label
_atom_site_occ_special_func_crenel_c
_atom_site_occ_special_func_crenel_w
Zn 0.75 1
O2 0.25 0.5

loop_
_atom_site_U_Fourier_atom_site_label
_atom_site_U_Fourier_tens_elem
_atom_site_U_Fourier_wave_vector_seq_id
_atom_site_U_Fourier_param_cos
_atom_site_U_Fourier_param_sin
P U11 1 0 0
P U22 1 0 0
P U33 1 0 0
P U12 1 0.00119(9) -0.00092(8)
P U13 1 0 0
P U23 1 -0.00067(9) 0.00043(8)
P U11 2 0.0023(3) -0.0005(3)
P U22 2 0.0035(3) -0.0030(3)
P U33 2 -0.0004(3) -0.0005(3)
P U12 2 0 0
P U13 2 -0.0005(3) 0.0016(2)
P U23 2 0 0
O1 U11 1 0 0
O1 U22 1 0 0
O1 U33 1 0 0
O1 U12 1 -0.0003(2) 0.0001(2)
O1 U13 1 0 0
O1 U23 1 0.0005(2) 0.0004(2)
O2' U11 1 0 -0.0045(14)
O2' U22 1 0 -0.0123(17)
O2' U33 1 0 -0.007(3)
O2' U12 1 -0.0004(9) 0
O2' U13 1 0 0.0016(15)
O2' U23 1 -0.0139(11) 0
O3 U11 1 0.0083(4) -0.0024(3)
O3 U22 1 0.0001(2) -0.0004(2)
O3 U33 1 0.0003(2) -0.0006(2)
O3 U12 1 0.0014(2) -0.0014(2)
O3 U13 1 -0.0026(3) 0.0013(2)
O3 U23 1 -0.00061(18) 0.00041(19)
O3 U11 2 0.0104(9) 0.0067(9)
O3 U22 2 -0.0008(7) -0.0020(7)
O3 U33 2 -0.0013(8) -0.0018(8)
O3 U12 2 0.0020(6) 0.0034(6)
O3 U13 2 -0.0042(7) -0.0012(7)
O3 U23 2 0.0015(7) 0.0003(7)

loop_
_atom_type_symbol
_atom_type_scat_dispersion_real
_atom_type_scat_dispersion_imag
_atom_type_scat_source
O 0.0106 0.0060 'International Tables Vol C tables 4.2.6.8 and 6.1.1.1'
P 0.1023 0.0942 'International Tables Vol C tables 4.2.6.8 and 6.1.1.1'
Zn 0.2839 1.4301 'International Tables Vol C tables 4.2.6.8 and 6.1.1.1'

loop_
_cell_wave_vector_seq_id
_cell_wave_vector_x
_cell_wave_vector_y
_cell_wave_vector_z
1 0.3268(3) 0.000000 0.3989(2)

loop_
_geom_angle_atom_site_label_1
_geom_angle_atom_site_label_2
_geom_angle_atom_site_label_3
_geom_angle_site_ssg_symmetry_1
_geom_angle_site_ssg_symmetry_3
_geom_angle_av
_geom_angle_min
_geom_angle_max
O1 Zn O1 1_5565 2_6565 80.43(7) 80.20(7) 80.79(7)
O1 Zn O3 1_5565 5_4555 157.2(2) 148.3(3) 165.8(2)
O1 Zn O3 1_5565 6_6575 94.18(14) 92.18(16) 94.82(14)
O1 Zn O3 2_6565 5_4555 94.15(14) 92.07(16) 94.82(14)
O1 Zn O3 2_6565 6_6575 157.1(2) 147.7(3) 165.4(2)
O3 Zn O3 5_4555 6_6575 98.59(10) 97.48(10) 99.24(10)
O1 P O2 . . 103.79(12) 103.54(12) 104.09(12)
O1 P O2 . 3_7565 103.79(12) 103.54(12) 104.09(12)
O1 P O2' . . 104.27(11) 103.83(12) 104.68(12)
O1 P O2' . 3_7565 104.27(11) 103.83(12) 104.68(12)
O1 P O3 . . 112.07(11) 111.64(11) 112.61(11)
O1 P O3 . 4_5555 112.07(11) 111.64(11) 112.61(11)
O2 P O2' . . 11.4(7) 11.4(7) 11.5(7)
O2 P O2' . 3_7565 28.5(7) 28.4(7) 28.6(7)
O2 P O3 . . 92.0(6) 89.2(6) 94.0(6)
O2 P O3 . 4_5555 123.4(6) 122.5(6) 124.0(6)
O2 P O2' 3_7565 . 28.5(7) 28.4(7) 28.6(7)
O2 P O2' 3_7565 3_7565 11.4(7) 11.4(7) 11.5(7)
O2 P O3 3_7565 . 123.4(6) 122.5(6) 124.0(6)
O2 P O3 3_7565 4_5555 92.0(6) 89.2(6) 94.0(6)
O2' P O2' . 3_7565 17.0(2) 17.0(2) 17.1(2)
O2' P O3 . . 100.50(19) 97.93(19) 104.15(19)
O2' P O3 . 4_5555 115.33(19) 112.78(19) 118.94(18)
O2' P O3 3_7565 . 115.32(19) 112.78(19) 118.94(18)
O2' P O3 3_7565 4_5555 100.51(19) 97.93(19) 104.15(19)
O3 P O3 . 4_5555 111.86(16) 110.54(16) 113.14(16)
Zn O1 Zn 1_5545 3_6565 99.54(17) 97.78(17) 101.16(17)
Zn O1 P 1_5545 . 129.60(8) 128.56(10) 130.43(10)
Zn O1 P 3_6565 . 129.59(8) 128.56(10) 130.43(10)
P O2 P . 2_7565 141.2(14) 140.2(14) 141.8(14)
P O2 O2' . . 70.6(7) 69.8(7) 71.0(7)
P O2 O2' . 3_7565 70.6(7) 69.8(7) 71.0(7)
P O2 O2' 2_7565 . 70.6(7) 69.8(7) 71.0(7)
P O2 O2' 2_7565 3_7565 70.6(7) 69.8(7) 71.0(7)
O2' O2 O2' . 3_7565 0.0(5) 0.0(5) 0.0(5)
P O2' P . 2_7565 163.0(3) 161.2(3) 164.7(3)
P O2' O2 . . 97.96(17) 97.55(17) 98.85(17)
P O2' O2 . 3_7565 80.92(17) 80.55(17) 81.79(17)
P O2' O2' . 3_7565 81.47(17) 80.55(17) 82.45(17)
P O2' O2 2_7565 . 97.95(17) 97.55(17) 98.83(17)
P O2' O2 2_7565 3_7565 80.93(17) 80.55(17) 81.78(17)
P O2' O2' 2_7565 3_7565 81.48(17) 80.55(17) 82.45(17)
O2 O2' O2' . 3_7565 180.0(5) 180.0(5) 180.0(5)
O2 O2' O2' 3_7565 3_7565 0.0(5) 0.0(5) 0.0(5)
Zn O3 P 5_5455 . 133.98(19) 129.14(17) 138.8(2)

loop_
_geom_bond_atom_site_label_1
_geom_bond_atom_site_label_2
_geom_bond_site_ssg_symmetry_2
_geom_bond_distance_av
_geom_bond_distance_min
_geom_bond_distance_max
Zn O1 1_5565 2.061(2) 2.007(3) 2.110(3)
Zn O1 2_6565 2.061(2) 2.009(3) 2.114(3)
Zn O3 5_4555 2.017(3) 1.993(3) 2.040(2)
Zn O3 6_6575 2.017(3) 1.993(3) 2.040(2)
P O1 . 1.522(2) 1.519(2) 1.524(2)
P O2 . 1.646(7) 1.641(7) 1.653(7)
P O2 3_7565 1.646(7) 1.641(7) 1.653(7)
P O2' . 1.5699(12) 1.5626(11) 1.5791(12)
P O2' 3_7565 1.5699(12) 1.5626(11) 1.5791(12)
P O3 . 1.516(3) 1.508(3) 1.527(3)
P O3 4_5555 1.516(3) 1.508(3) 1.527(3)
O2 O2' . 0.33(2) 0.33(2) 0.33(2)
O2 O2' 3_7565 0.79(2) 0.79(2) 0.79(2)
O2' O2' 3_7565 0.465(7) 0.465(7) 0.465(7)

loop_
_jana_atom_site_adp_c_label
_jana_atom_site_adp_c_type_symbol
_jana_atom_site_adp_c_111
_jana_atom_site_adp_c_112
_jana_atom_site_adp_c_113
_jana_atom_site_adp_c_122
_jana_atom_site_adp_c_123
_jana_atom_site_adp_c_133
_jana_atom_site_adp_c_222
_jana_atom_site_adp_c_223
_jana_atom_site_adp_c_233
_jana_atom_site_adp_c_333
Zn Zn 0 0.00055(5) 0 0 -0.00083(5) 0 0.00009(3) 0 0.00177(11) 0

loop_
_jana_atom_site_displace_legendre_atom_site_label
_jana_atom_site_displace_legendre_axis
_jana_atom_site_displace_legendre_param_order
_jana_atom_site_displace_legendre_param_coeff
Zn x 1 0.0059(2)
Zn y 1 0
Zn z 1 -0.0087(4)
Zn x 2 0
Zn y 2 -0.00046(3)
Zn z 2 0
Zn x 3 -0.0012(3)
Zn y 3 0
Zn z 3 0.0055(5)
Zn x 4 0
Zn y 4 -0.00018(6)
Zn z 4 0
Zn x 5 0.0043(3)
Zn y 5 0
Zn z 5 -0.0087(5)
Zn x 6 0
Zn y 6 0
Zn z 6 0

loop_
_jana_atom_site_adp_c_fourier_atom_site_label
_jana_atom_site_adp_c_fourier_tens_elem
_jana_atom_site_adp_c_fourier_wave_vector_seq_id
_jana_atom_site_adp_c_fourier_param_cos
_jana_atom_site_adp_c_fourier_param_sin
Zn C111 1 0 -0.0092(3)
Zn C112 1 0.00038(9) 0
Zn C113 1 0 0.0046(3)
Zn C122 1 0 -0.00111(5)
Zn C123 1 0.00010(10) 0
Zn C133 1 0 -0.0034(4)
Zn C222 1 0.00031(6) 0
Zn C223 1 0 0.00104(8)
Zn C233 1 -0.0004(2) 0
Zn C333 1 0 0.0113(8)
